data_2240260
loop_
_publ_author_name
'Lenartowicz, Pawe\/l'
'Makowski, Maciej'
'Zarychta, Bartosz'
'Ejsmont, Krzysztof'

_publ_section_title
;
 Crystal structure of
 <i>N</i>-(<i>tert</i>-butoxycarbonyl)phenylalanyldehydroalanine isopropyl
 ester (Boc--Phe--\DAla--OiPr)
;
_journal_coeditor_code ZS2321
_journal_issue 12
_journal_name_full 'Acta Crystallographica Section E'
_journal_page_first 599
_journal_page_last 602
_journal_paper_doi 10.1107/S1600536814025197
_journal_volume 70
_journal_year 2014
_chemical_formula_iupac 'C20 H28 N2 O5'
_chemical_formula_moiety 'C20 H28 N2 O5'
_chemical_formula_sum 'C20 H28 N2 O5'
_chemical_formula_weight 376.44
_chemical_melting_point_gt 367
_chemical_melting_point_lt 369
_chemical_name_common '<i>N</i>-(tert-butoxycarbonyl)phenylalanyldehydroalanine isopropyl ester'
_chemical_name_systematic
;
<i>N</i>-(<i>tert</i>-Butoxycarbonyl)phenylalanyldehydroalanine
isopropyl ester
;
_space_group_crystal_system orthorhombic
_space_group_IT_number 19
_space_group_name_Hall 'P 2ac 2ab'
_space_group_name_H-M_alt 'P 21 21 21'
_symmetry_space_group_name_Hall 'P 2ac 2ab'
_symmetry_space_group_name_H-M 'P 21 21 21'
_atom_sites_solution_hydrogens geom
_audit_creation_method SHELXL-2013/7
_cell_angle_alpha 90
_cell_angle_beta 90
_cell_angle_gamma 90
_cell_formula_units_Z 4
_cell_length_a 5.2123(2)
_cell_length_b 9.5031(3)
_cell_length_c 41.3363(17)
_cell_measurement_reflns_used 4025
_cell_measurement_temperature 100.00(10)
_cell_measurement_theta_max 25.996
_cell_measurement_theta_min 3.266
_cell_volume 2047.51(13)
_computing_cell_refinement
;
CrysAlis RED (Oxford Diffraction, 2008)
;
_computing_data_collection
;
CrysAlis CCD (Oxford Diffraction, 2008)
;
_computing_data_reduction
;
CrysAlis RED (Oxford Diffraction, 2008)
;
_computing_molecular_graphics
;
SHELXTL (Sheldrick, 2008)
;
_computing_publication_material
;
SHELXL2014 (Sheldrick, 2008)
;
_computing_structure_refinement
;
SHELXL2014 (Sheldrick, 2008)
;
_computing_structure_solution
;
SHELXL2014 (Sheldrick, 2008)
;
_diffrn_ambient_temperature 100.00(10)
_diffrn_measured_fraction_theta_full 0.995
_diffrn_measured_fraction_theta_max 0.995
_diffrn_measurement_device_type 'Oxford Diffraction Xcalibur CCD'
_diffrn_measurement_method '\w scans'
_diffrn_radiation_monochromator graphite
_diffrn_radiation_source 'fine-focus sealed tube'
_diffrn_radiation_type MoK\a
_diffrn_radiation_wavelength 0.71073
_diffrn_reflns_av_R_equivalents 0.0460
_diffrn_reflns_limit_h_max 6
_diffrn_reflns_limit_h_min -3
_diffrn_reflns_limit_k_max 11
_diffrn_reflns_limit_k_min -11
_diffrn_reflns_limit_l_max 50
_diffrn_reflns_limit_l_min -50
_diffrn_reflns_number 14003
_diffrn_reflns_theta_full 25.242
_diffrn_reflns_theta_max 25.996
_diffrn_reflns_theta_min 3.266
_diffrn_standards_number 0
_exptl_absorpt_coefficient_mu 0.088
_exptl_absorpt_correction_type none
_exptl_crystal_colour colourless
_exptl_crystal_density_diffrn 1.221
_exptl_crystal_density_method 'not measured'
_exptl_crystal_description irregular
_exptl_crystal_F_000 808
_exptl_crystal_size_max 0.33
_exptl_crystal_size_mid 0.18
_exptl_crystal_size_min 0.14
_refine_diff_density_max 0.221
_refine_diff_density_min -0.217
_refine_ls_abs_structure_details
;
Flack <i>x</i> determined using 1095 quotients
[(<i>I</i>^+^)-(<i>I</i>^-^)]/[(<i>I</i>^+^)+(<i>I</i>^-^)]
(Parsons <i>et al.</i>, 2013)
;
_refine_ls_abs_structure_Flack -0.1(6)
_refine_ls_extinction_method none
_refine_ls_goodness_of_fit_ref 0.984
_refine_ls_hydrogen_treatment constr
_refine_ls_matrix_type full
_refine_ls_number_parameters 244
_refine_ls_number_reflns 4025
_refine_ls_number_restraints 0
_refine_ls_restrained_S_all 0.984
_refine_ls_R_factor_all 0.0624
_refine_ls_R_factor_gt 0.0458
_refine_ls_shift/su_max 0.000
_refine_ls_shift/su_mean 0.000
_refine_ls_structure_factor_coef Fsqd
_refine_ls_weighting_details 'w=1/[\s^2^(Fo^2^)+(0.0354P)^2^] where P=(Fo^2^+2Fc^2^)/3'
_refine_ls_weighting_scheme calc
_refine_ls_wR_factor_gt 0.0748
_refine_ls_wR_factor_ref 0.0785
_reflns_number_gt 3235
_reflns_number_total 4025
_reflns_threshold_expression I>2\s(I)
_cod_data_source_file zs2321sup1.cif
_cod_data_source_block I
_cod_database_code 2240260
_cod_database_fobs_code 2240260
_shelx_space_group_comment
;
The symmetry employed for this shelxl refinement is uniquely defined
by the following loop, which should always be used as a source of
symmetry information in preference to the above space-group names.
They are only intended as comments.
;
_shelxl_version_number .2013

loop_
_space_group_symop_operation_xyz
'x, y, z'
'-x+1/2, -y, z+1/2'
'-x, y+1/2, -z+1/2'
'x+1/2, -y+1/2, -z'

loop_
_atom_site_type_symbol
_atom_site_label
_atom_site_fract_x
_atom_site_fract_y
_atom_site_fract_z
_atom_site_U_iso_or_equiv
_atom_site_adp_type
_atom_site_calc_flag
_atom_site_occupancy
C C1 1.2709(4) 0.0969(2) 0.10948(7) 0.0184(6) Uani d 1
C C2 1.4195(5) 0.1063(3) 0.14083(7) 0.0249(7) Uani d 1
H H2A 1.5204 0.1933 0.1411 0.037 Uiso calc 1
H H2B 1.5348 0.0252 0.1427 0.037 Uiso calc 1
H H2C 1.2995 0.1065 0.1591 0.037 Uiso calc 1
C C3 1.1120(5) -0.0366(3) 0.10835(8) 0.0325(7) Uani d 1
H H3A 1.0176 -0.0406 0.0879 0.049 Uiso calc 1
H H3B 0.9903 -0.0369 0.1264 0.049 Uiso calc 1
H H3C 1.2254 -0.1185 0.1100 0.049 Uiso calc 1
C C4 1.4374(5) 0.1068(3) 0.07954(7) 0.0264(7) Uani d 1
H H4A 1.5397 0.1932 0.0804 0.040 Uiso calc 1
H H4B 1.3282 0.1085 0.0602 0.040 Uiso calc 1
H H4C 1.5520 0.0252 0.0786 0.040 Uiso calc 1
O O5 1.0713(3) 0.20736(16) 0.10856(4) 0.0194(4) Uani d 1
C C6 1.1322(5) 0.3446(2) 0.10987(6) 0.0151(5) Uani d 1
O O7 1.3475(3) 0.39442(16) 0.10970(4) 0.0188(4) Uani d 1
N N8 0.9116(3) 0.4203(2) 0.11214(5) 0.0148(5) Uani d 1
H H8A 0.7675 0.3751 0.1160 0.018 Uiso calc 1
C C9 0.9025(4) 0.5718(2) 0.10849(6) 0.0150(5) Uani d 1
H H9A 1.0784 0.6105 0.1122 0.018 Uiso calc 1
C C10 0.8141(5) 0.6145(3) 0.07443(6) 0.0176(6) Uani d 1
H H10A 0.6402 0.5761 0.0707 0.021 Uiso calc 1
H H10B 0.8020 0.7184 0.0734 0.021 Uiso calc 1
C C11 0.9882(5) 0.5648(3) 0.04781(6) 0.0167(6) Uani d 1
C C12 1.1944(5) 0.6462(3) 0.03752(6) 0.0231(6) Uani d 1
H H12A 1.2281 0.7335 0.0479 0.028 Uiso calc 1
C C13 1.3509(5) 0.6026(3) 0.01250(7) 0.0312(7) Uani d 1
H H13A 1.4897 0.6601 0.0056 0.037 Uiso calc 1
C C14 1.3057(6) 0.4757(3) -0.00244(7) 0.0338(8) Uani d 1
H H14A 1.4134 0.4455 -0.0196 0.041 Uiso calc 1
C C15 1.1046(5) 0.3924(3) 0.00748(7) 0.0317(7) Uani d 1
H H15A 1.0739 0.3046 -0.0028 0.038 Uiso calc 1
C C16 0.9473(5) 0.4367(3) 0.03241(6) 0.0244(7) Uani d 1
H H16A 0.8088 0.3787 0.0391 0.029 Uiso calc 1
C C17 0.7185(5) 0.6377(3) 0.13324(6) 0.0177(6) Uani d 1
O O18 0.6189(4) 0.75177(19) 0.12844(4) 0.0266(5) Uani d 1
N N19 0.6785(4) 0.5605(2) 0.16029(5) 0.0168(5) Uani d 1
H H19A 0.7841 0.4897 0.1636 0.020 Uiso calc 1
C C20 0.4865(4) 0.5814(3) 0.18356(6) 0.0163(6) Uani d 1
C C21 0.3165(5) 0.6849(3) 0.18436(6) 0.0233(6) Uani d 1
H H21A 0.3171 0.7549 0.1679 0.028 Uiso calc 1
H H21B 0.1940 0.6892 0.2013 0.028 Uiso calc 1
C C22 0.4947(5) 0.4660(3) 0.20809(6) 0.0197(6) Uani d 1
O O23 0.6457(4) 0.36963(19) 0.20637(4) 0.0282(5) Uani d 1
O O24 0.3215(3) 0.48235(17) 0.23152(4) 0.0232(4) Uani d 1
C C25 0.3210(5) 0.3753(3) 0.25720(6) 0.0249(6) Uani d 1
H H25A 0.5018 0.3520 0.2633 0.030 Uiso calc 1
C C26 0.1889(6) 0.2446(3) 0.24504(6) 0.0274(7) Uani d 1
H H26A 0.2849 0.2060 0.2267 0.041 Uiso calc 1
H H26B 0.0143 0.2682 0.2381 0.041 Uiso calc 1
H H26C 0.1814 0.1746 0.2624 0.041 Uiso calc 1
C C27 0.1881(6) 0.4430(3) 0.28559(6) 0.0323(7) Uani d 1
H H27A 0.2836 0.5269 0.2923 0.049 Uiso calc 1
H H27B 0.1807 0.3761 0.3036 0.049 Uiso calc 1
H H27C 0.0135 0.4699 0.2793 0.049 Uiso calc 1

loop_
_atom_site_aniso_label
_atom_site_aniso_U_11
_atom_site_aniso_U_22
_atom_site_aniso_U_33
_atom_site_aniso_U_12
_atom_site_aniso_U_13
_atom_site_aniso_U_23
C1 0.0114(11) 0.0108(13) 0.0330(15) 0.0059(10) -0.0014(12) -0.0004(12)
C2 0.0222(14) 0.0209(15) 0.0315(16) 0.0048(13) 0.0001(13) 0.0041(13)
C3 0.0235(14) 0.0132(13) 0.061(2) 0.0028(12) -0.0025(16) 0.0000(14)
C4 0.0188(14) 0.0302(17) 0.0301(16) 0.0049(14) -0.0019(12) -0.0077(14)
O5 0.0107(9) 0.0111(9) 0.0364(11) 0.0019(7) 0.0009(9) -0.0001(8)
C6 0.0163(13) 0.0113(12) 0.0177(14) -0.0004(11) -0.0003(12) -0.0001(11)
O7 0.0097(8) 0.0159(9) 0.0308(10) -0.0025(8) 0.0001(8) 0.0022(8)
N8 0.0084(9) 0.0100(10) 0.0261(12) 0.0007(8) 0.0041(9) 0.0023(10)
C9 0.0126(11) 0.0106(12) 0.0218(14) -0.0004(10) 0.0007(11) 0.0011(12)
C10 0.0163(12) 0.0147(13) 0.0218(14) 0.0026(12) -0.0026(12) 0.0014(11)
C11 0.0146(12) 0.0189(14) 0.0167(13) 0.0044(12) -0.0036(11) 0.0053(12)
C12 0.0219(14) 0.0228(15) 0.0246(15) 0.0011(14) -0.0054(14) 0.0055(12)
C13 0.0203(14) 0.047(2) 0.0261(16) 0.0016(16) 0.0003(14) 0.0160(15)
C14 0.0245(15) 0.056(2) 0.0208(16) 0.0117(17) 0.0058(13) 0.0011(15)
C15 0.0312(16) 0.0375(19) 0.0265(16) 0.0061(16) 0.0001(14) -0.0093(14)
C16 0.0197(14) 0.0281(16) 0.0254(16) -0.0011(13) 0.0002(12) 0.0002(13)
C17 0.0154(13) 0.0148(14) 0.0228(15) -0.0031(12) -0.0022(12) -0.0021(12)
O18 0.0284(11) 0.0159(10) 0.0356(12) 0.0083(9) 0.0094(9) 0.0026(9)
N19 0.0135(10) 0.0170(11) 0.0198(12) 0.0047(10) 0.0000(9) 0.0016(10)
C20 0.0149(12) 0.0171(14) 0.0168(13) -0.0033(12) -0.0017(11) -0.0029(12)
C21 0.0232(14) 0.0245(15) 0.0221(15) 0.0037(13) 0.0067(14) 0.0011(12)
C22 0.0165(13) 0.0235(16) 0.0193(14) -0.0037(12) -0.0031(12) 0.0003(12)
O23 0.0242(10) 0.0282(11) 0.0322(11) 0.0096(10) 0.0027(10) 0.0085(9)
O24 0.0231(10) 0.0256(11) 0.0207(10) 0.0009(9) 0.0058(9) 0.0035(8)
C25 0.0228(14) 0.0280(15) 0.0238(15) -0.0029(15) 0.0007(13) 0.0102(13)
C26 0.0238(15) 0.0253(15) 0.0333(16) 0.0004(14) 0.0023(14) 0.0057(13)
C27 0.0368(17) 0.0341(18) 0.0262(16) -0.0036(16) 0.0039(14) 0.0025(14)

loop_
_atom_type_symbol
_atom_type_description
_atom_type_scat_dispersion_real
_atom_type_scat_dispersion_imag
_atom_type_scat_source
C C 0.0033 0.0016 'International Tables Vol C Tables 4.2.6.8 and 6.1.1.4'
H H 0.0000 0.0000 'International Tables Vol C Tables 4.2.6.8 and 6.1.1.4'
N N 0.0061 0.0033 'International Tables Vol C Tables 4.2.6.8 and 6.1.1.4'
O O 0.0106 0.0060 'International Tables Vol C Tables 4.2.6.8 and 6.1.1.4'

loop_
_geom_angle_atom_site_label_1
_geom_angle_atom_site_label_2
_geom_angle_atom_site_label_3
_geom_angle
O5 C1 C2 109.9(2)
O5 C1 C4 109.7(2)
C2 C1 C4 113.8(2)
O5 C1 C3 102.06(17)
C2 C1 C3 110.8(2)
C4 C1 C3 109.9(2)
C1 C2 H2A 109.5
C1 C2 H2B 109.5
H2A C2 H2B 109.5
C1 C2 H2C 109.5
H2A C2 H2C 109.5
H2B C2 H2C 109.5
C1 C3 H3A 109.5
C1 C3 H3B 109.5
H3A C3 H3B 109.5
C1 C3 H3C 109.5
H3A C3 H3C 109.5
H3B C3 H3C 109.5
C1 C4 H4A 109.5
C1 C4 H4B 109.5
H4A C4 H4B 109.5
C1 C4 H4C 109.5
H4A C4 H4C 109.5
H4B C4 H4C 109.5
C6 O5 C1 121.48(18)
O7 C6 O5 126.5(2)
O7 C6 N8 125.0(2)
O5 C6 N8 108.46(19)
C6 N8 C9 123.12(19)
C6 N8 H8A 118.4
C9 N8 H8A 118.4
N8 C9 C10 111.61(19)
N8 C9 C17 110.89(19)
C10 C9 C17 108.39(19)
N8 C9 H9A 108.6
C10 C9 H9A 108.6
C17 C9 H9A 108.6
C11 C10 C9 114.0(2)
C11 C10 H10A 108.7
C9 C10 H10A 108.7
C11 C10 H10B 108.7
C9 C10 H10B 108.7
H10A C10 H10B 107.6
C16 C11 C12 117.8(2)
C16 C11 C10 121.2(2)
C12 C11 C10 121.0(2)
C13 C12 C11 121.2(3)
C13 C12 H12A 119.4
C11 C12 H12A 119.4
C14 C13 C12 119.9(3)
C14 C13 H13A 120.0
C12 C13 H13A 120.0
C13 C14 C15 120.1(3)
C13 C14 H14A 120.0
C15 C14 H14A 120.0
C14 C15 C16 119.9(3)
C14 C15 H15A 120.0
C16 C15 H15A 120.0
C15 C16 C11 121.1(3)
C15 C16 H16A 119.4
C11 C16 H16A 119.4
O18 C17 N19 123.5(2)
O18 C17 C9 121.4(2)
N19 C17 C9 115.1(2)
C17 N19 C20 126.8(2)
C17 N19 H19A 116.6
C20 N19 H19A 116.6
C21 C20 N19 126.9(2)
C21 C20 C22 123.2(2)
N19 C20 C22 109.9(2)
C20 C21 H21A 120.0
C20 C21 H21B 120.0
H21A C21 H21B 120.0
O23 C22 O24 124.9(2)
O23 C22 C20 122.3(2)
O24 C22 C20 112.8(2)
C22 O24 C25 116.4(2)
O24 C25 C26 109.3(2)
O24 C25 C27 105.5(2)
C26 C25 C27 113.7(2)
O24 C25 H25A 109.4
C26 C25 H25A 109.4
C27 C25 H25A 109.4
C25 C26 H26A 109.5
C25 C26 H26B 109.5
H26A C26 H26B 109.5
C25 C26 H26C 109.5
H26A C26 H26C 109.5
H26B C26 H26C 109.5
C25 C27 H27A 109.5
C25 C27 H27B 109.5
H27A C27 H27B 109.5
C25 C27 H27C 109.5
H27A C27 H27C 109.5
H27B C27 H27C 109.5

loop_
_geom_bond_atom_site_label_1
_geom_bond_atom_site_label_2
_geom_bond_distance
C1 O5 1.478(3)
C1 C2 1.513(4)
C1 C4 1.514(4)
C1 C3 1.516(3)
C2 H2A 0.9800
C2 H2B 0.9800
C2 H2C 0.9800
C3 H3A 0.9800
C3 H3B 0.9800
C3 H3C 0.9800
C4 H4A 0.9800
C4 H4B 0.9800
C4 H4C 0.9800
O5 C6 1.343(3)
C6 O7 1.218(3)
C6 N8 1.360(3)
N8 C9 1.448(3)
N8 H8A 0.8800
C9 C10 1.536(3)
C9 C17 1.536(3)
C9 H9A 1.0000
C10 C11 1.503(3)
C10 H10A 0.9900
C10 H10B 0.9900
C11 C16 1.390(4)
C11 C12 1.391(3)
C12 C13 1.381(4)
C12 H12A 0.9500
C13 C14 1.375(4)
C13 H13A 0.9500
C14 C15 1.376(4)
C14 H14A 0.9500
C15 C16 1.382(4)
C15 H15A 0.9500
C16 H16A 0.9500
C17 O18 1.218(3)
C17 N19 1.354(3)
N19 C20 1.402(3)
N19 H19A 0.8800
C20 C21 1.324(3)
C20 C22 1.494(3)
C21 H21A 0.9500
C21 H21B 0.9500
C22 O23 1.209(3)
C22 O24 1.333(3)
O24 C25 1.470(3)
C25 C26 1.506(4)
C25 C27 1.507(4)
C25 H25A 1.0000
C26 H26A 0.9800
C26 H26B 0.9800
C26 H26C 0.9800
C27 H27A 0.9800
C27 H27B 0.9800
C27 H27C 0.9800

loop_
_geom_hbond_atom_site_label_D
_geom_hbond_atom_site_label_H
_geom_hbond_atom_site_label_A
_geom_hbond_site_symmetry_A
_geom_hbond_distance_DH
_geom_hbond_distance_HA
_geom_hbond_distance_DA
_geom_hbond_angle_DHA
_geom_hbond_publ_flag
N8 H8A O7 1_455 0.88 2.21 2.952(2) 141 yes
C2 H2A O7 . 0.98 2.48 3.049(3) 117 no
C3 H3C O18 1_645 0.98 2.51 3.423(3) 155 yes
C4 H4A O7 . 0.98 2.47 3.040(3) 116 no
C21 H21A O18 . 0.95 2.27 2.869(3) 120 yes
C26 H26A O23 . 0.98 2.58 3.104(3) 114 no
C26 H26B O23 1_455 0.98 2.52 3.462(3) 162 yes

loop_
_geom_torsion_atom_site_label_1
_geom_torsion_atom_site_label_2
_geom_torsion_atom_site_label_3
_geom_torsion_atom_site_label_4
_geom_torsion
C2 C1 O5 C6 60.9(3)
C4 C1 O5 C6 -65.0(3)
C3 C1 O5 C6 178.5(2)
C1 O5 C6 O7 5.3(4)
C1 O5 C6 N8 -173.4(2)
O7 C6 N8 C9 12.2(4)
O5 C6 N8 C9 -169.1(2)
C6 N8 C9 C10 99.5(3)
C6 N8 C9 C17 -139.5(2)
N8 C9 C10 C11 -61.4(3)
C17 C9 C10 C11 176.2(2)
C9 C10 C11 C16 91.7(3)
C9 C10 C11 C12 -89.0(3)
C16 C11 C12 C13 1.0(4)
C10 C11 C12 C13 -178.3(2)
C11 C12 C13 C14 -0.7(4)
C12 C13 C14 C15 0.1(4)
C13 C14 C15 C16 0.3(4)
C14 C15 C16 C11 0.0(4)
C12 C11 C16 C15 -0.6(4)
C10 C11 C16 C15 178.7(2)
N8 C9 C17 O18 -156.2(2)
C10 C9 C17 O18 -33.4(3)
N8 C9 C17 N19 24.2(3)
C10 C9 C17 N19 147.0(2)
O18 C17 N19 C20 13.5(4)
C9 C17 N19 C20 -166.9(2)
C17 N19 C20 C21 -3.8(4)
C17 N19 C20 C22 175.1(2)
C21 C20 C22 O23 177.4(2)
N19 C20 C22 O23 -1.5(3)
C21 C20 C22 O24 -3.0(3)
N19 C20 C22 O24 178.0(2)
O23 C22 O24 C25 1.1(4)
C20 C22 O24 C25 -178.4(2)
C22 O24 C25 C26 -78.0(3)
C22 O24 C25 C27 159.4(2)
